data_8106238
loop_
_publ_author_name
'Liu, Xue-Guo'
'Yan, Wei-Hong'
'Xing, Xiao-Jing'
'Fan, Hui-Tao'

_publ_section_title
;
 Crystal structure of
 poly[\m3-5-(4-(2,6-di(pyridine-2-yl)pyridine-4-yl)phenoxy)isophthalato-\k6
 O:O&#x2032;,O&#x2032;&#x2032;:N,N&#x2032;,N&#x2032;&#x2032;)cobalt(II)]
 C29H17CoN3O5
;
_journal_issue 4
_journal_name_full 'Zeitschrift f\"ur Kristallographie - New Crystal Structures'
_journal_page_first 629
_journal_page_last 630
_journal_paper_doi 10.1515/ncrs-2017-0387
_journal_volume 233
_journal_year 2018
_chemical_formula_sum 'C29 H17 Co N3 O5'
_chemical_formula_weight 546.39
_space_group_crystal_system monoclinic
_space_group_IT_number 4
_space_group_name_Hall 'P 2yb'
_space_group_name_H-M_alt 'P 1 21 1'
_atom_sites_solution_hydrogens geom
_cell_angle_alpha 90
_cell_angle_beta 103.790(10)
_cell_angle_gamma 90
_cell_formula_units_Z 2
_cell_length_a 7.7751(6)
_cell_length_b 12.8081(14)
_cell_length_c 12.4032(15)
_cell_measurement_reflns_used 1384
_cell_measurement_temperature 293(2)
_cell_measurement_theta_max 23.2220
_cell_measurement_theta_min 3.8330
_cell_volume 1199.6(2)
_computing_structure_refinement 'SHELXL-2016/4 (Sheldrick, 2016)'
_diffrn_ambient_temperature 293(2)
_diffrn_measured_fraction_theta_full 0.997
_diffrn_measured_fraction_theta_max 0.997
_diffrn_measurement_device_type 'New Gemini, Dual, Cu at zero, EosS2'
_diffrn_radiation_type MoK\a
_diffrn_radiation_wavelength 0.71073
_diffrn_reflns_av_R_equivalents 0.0681
_diffrn_reflns_av_unetI/netI 0.1339
_diffrn_reflns_Laue_measured_fraction_full 0.997
_diffrn_reflns_Laue_measured_fraction_max 0.997
_diffrn_reflns_limit_h_max 9
_diffrn_reflns_limit_h_min -8
_diffrn_reflns_limit_k_max 15
_diffrn_reflns_limit_k_min -15
_diffrn_reflns_limit_l_max 14
_diffrn_reflns_limit_l_min -14
_diffrn_reflns_number 7242
_diffrn_reflns_point_group_measured_fraction_full 0.997
_diffrn_reflns_point_group_measured_fraction_max 0.997
_diffrn_reflns_theta_full 24.998
_diffrn_reflns_theta_max 24.998
_diffrn_reflns_theta_min 3.383
_exptl_absorpt_coefficient_mu 0.763
_exptl_absorpt_correction_T_max 1.00000
_exptl_absorpt_correction_T_min 0.20263
_exptl_absorpt_correction_type multi-scan
_exptl_absorpt_process_details SADABS
_exptl_crystal_colour red
_exptl_crystal_density_diffrn 1.513
_exptl_crystal_description block
_exptl_crystal_F_000 558
_exptl_crystal_size_max 0.200
_exptl_crystal_size_mid 0.180
_exptl_crystal_size_min 0.160
_refine_diff_density_max 0.593
_refine_diff_density_min -0.309
_refine_diff_density_rms 0.064
_refine_ls_abs_structure_details
;
 Refined as an inversion twin.
;
_refine_ls_abs_structure_Flack 1.00(3)
_refine_ls_extinction_coef .
_refine_ls_extinction_method none
_refine_ls_goodness_of_fit_ref 0.967
_refine_ls_hydrogen_treatment constr
_refine_ls_matrix_type full
_refine_ls_number_parameters 344
_refine_ls_number_reflns 4138
_refine_ls_number_restraints 1
_refine_ls_restrained_S_all 0.967
_refine_ls_R_factor_all 0.1047
_refine_ls_R_factor_gt 0.0627
_refine_ls_shift/su_max 0.000
_refine_ls_shift/su_mean 0.000
_refine_ls_structure_factor_coef Fsqd
_refine_ls_weighting_details 'w=1/[\s^2^(Fo^2^)+0.0083P] where P=(Fo^2^+2Fc^2^)/3'
_refine_ls_weighting_scheme calc
_refine_ls_wR_factor_gt 0.0814
_refine_ls_wR_factor_ref 0.0940
_reflns_Friedel_coverage 0.907
_reflns_Friedel_fraction_full 0.998
_reflns_Friedel_fraction_max 0.998
_reflns_number_gt 2826
_reflns_number_total 4138
_reflns_threshold_expression 'I > 2\s(I)'
_cod_data_source_file suppl_ncrs-2017-0387_suppl.cif
_cod_data_source_block e
_cod_original_sg_symbol_H-M 'P 21'
_cod_database_code 8106238
_shelx_space_group_comment
;
The symmetry employed for this shelxl refinement is uniquely defined
by the following loop, which should always be used as a source of
symmetry information in preference to the above space-group names.
They are only intended as comments.
;
_shelx_estimated_absorpt_t_min 0.862
_shelx_estimated_absorpt_t_max 0.888

loop_
_space_group_symop_operation_xyz
'x, y, z'
'-x, y+1/2, -z'

loop_
_atom_site_label
_atom_site_type_symbol
_atom_site_fract_x
_atom_site_fract_y
_atom_site_fract_z
_atom_site_U_iso_or_equiv
_atom_site_adp_type
_atom_site_occupancy
_atom_site_site_symmetry_order
_atom_site_calc_flag
_atom_site_refinement_flags_posn
_atom_site_refinement_flags_adp
_atom_site_refinement_flags_occupancy
_atom_site_disorder_assembly
_atom_site_disorder_group
CO1 Co 1.20879(12) 0.98430(10) 0.65326(10) 0.0380(3) Uani 1 1 d . . . . .
N1 N -0.8259(10) 0.8486(6) -0.2507(8) 0.044(3) Uani 1 1 d . . . . .
N2 N -0.6176(8) 1.0733(6) -0.4231(6) 0.0374(19) Uani 1 1 d . . . . .
N3 N -0.5384(8) 0.9520(6) -0.2519(7) 0.042(2) Uani 1 1 d . . . . .
O1 O 0.8279(8) 0.6032(5) 0.2473(6) 0.0400(19) Uani 1 1 d . . . . .
O2 O 0.6114(10) 0.6545(6) 0.1080(6) 0.075(3) Uani 1 1 d . . . . .
O3 O 1.1215(7) 0.8898(5) 0.5019(6) 0.055(2) Uani 1 1 d . . . . .
O4 O 0.9470(6) 0.9979(6) 0.5587(5) 0.055(2) Uani 1 1 d . . . . .
O5 O 0.3899(6) 0.9888(6) 0.2570(5) 0.0497(16) Uani 1 1 d . . . . .
C1 C 0.6973(11) 0.7686(6) 0.2571(7) 0.033(2) Uani 1 1 d . . . . .
C2 C 0.8331(11) 0.8018(7) 0.3473(7) 0.035(2) Uani 1 1 d . . . . .
H2 H 0.932451 0.759909 0.371738 0.042 Uiso 1 1 calc R U . . .
C3 C 0.8213(10) 0.8941(7) 0.3993(8) 0.034(2) Uani 1 1 d . . . . .
C4 C 0.6713(10) 0.9563(6) 0.3678(7) 0.040(3) Uani 1 1 d . . . . .
H4 H 0.662683 1.018823 0.404246 0.048 Uiso 1 1 calc R U . . .
C5 C 0.5329(10) 0.9227(7) 0.2798(7) 0.034(2) Uani 1 1 d . . . . .
C6 C 0.5469(10) 0.8305(6) 0.2256(7) 0.033(2) Uani 1 1 d . . . . .
H6 H 0.454695 0.809410 0.167200 0.039 Uiso 1 1 calc R U . . .
C7 C 0.2483(9) 0.9670(9) 0.1659(7) 0.041(3) Uani 1 1 d . . . . .
C8 C 0.2507(10) 0.9988(9) 0.0654(8) 0.049(3) Uani 1 1 d . . . . .
H8 H 0.353826 1.028026 0.053164 0.058 Uiso 1 1 calc R U . . .
C9 C 0.1019(9) 0.9897(9) -0.0235(7) 0.044(2) Uani 1 1 d . . . . .
H9 H 0.105642 1.015123 -0.093114 0.053 Uiso 1 1 calc R U . . .
C10 C -0.0509(10) 0.9427(7) -0.0078(8) 0.039(3) Uani 1 1 d . . . . .
C11 C -0.0465(12) 0.9056(9) 0.0969(9) 0.061(3) Uani 1 1 d . . . . .
H11 H -0.146257 0.872169 0.109332 0.073 Uiso 1 1 calc R U . . .
C12 C 0.1022(11) 0.9161(8) 0.1854(9) 0.056(3) Uani 1 1 d . . . . .
H12 H 0.102595 0.889641 0.255240 0.067 Uiso 1 1 calc R U . . .
C13 C -0.2187(10) 0.9408(7) -0.0955(8) 0.039(3) Uani 1 1 d . . . . .
C14 C -0.2424(10) 1.0078(7) -0.1881(8) 0.042(3) Uani 1 1 d . . . . .
H14 H -0.149965 1.050149 -0.197523 0.050 Uiso 1 1 calc R U . . .
C15 C -0.4039(10) 1.0103(7) -0.2648(7) 0.036(3) Uani 1 1 d . . . . .
C16 C -0.5176(11) 0.8836(7) -0.1704(9) 0.042(3) Uani 1 1 d . . . . .
C17 C -0.3591(11) 0.8751(7) -0.0904(8) 0.047(3) Uani 1 1 d . . . . .
H17 H -0.346979 0.825894 -0.033982 0.057 Uiso 1 1 calc R U . . .
C18 C -0.6797(13) 0.8190(8) -0.1694(10) 0.045(3) Uani 1 1 d . . . . .
C19 C -0.6877(14) 0.7389(8) -0.0983(10) 0.067(4) Uani 1 1 d . . . . .
H19 H -0.587721 0.720126 -0.044131 0.081 Uiso 1 1 calc R U . . .
C20 C -0.8440(16) 0.6860(10) -0.1071(12) 0.101(5) Uani 1 1 d . . . . .
H20 H -0.851200 0.631394 -0.058972 0.121 Uiso 1 1 calc R U . . .
C21 C -0.9914(15) 0.7153(9) -0.1892(12) 0.087(5) Uani 1 1 d . . . . .
H21 H -1.099164 0.681168 -0.196482 0.105 Uiso 1 1 calc R U . . .
C22 C -0.9748(12) 0.7943(8) -0.2581(10) 0.062(3) Uani 1 1 d . . . . .
H22 H -1.073143 0.811896 -0.314152 0.075 Uiso 1 1 calc R U . . .
C23 C -0.4495(10) 1.0813(7) -0.3626(8) 0.040(2) Uani 1 1 d . . . . .
C24 C -0.3335(11) 1.1519(7) -0.3897(8) 0.048(3) Uani 1 1 d . . . . .
H24 H -0.218200 1.157090 -0.346661 0.058 Uiso 1 1 calc R U . . .
C25 C -0.3901(14) 1.2149(8) -0.4812(10) 0.055(3) Uani 1 1 d . . . . .
H25 H -0.313256 1.262600 -0.501392 0.066 Uiso 1 1 calc R U . . .
C26 C -0.5614(13) 1.2061(8) -0.5421(11) 0.060(4) Uani 1 1 d . . . . .
H26 H -0.602338 1.248415 -0.603831 0.073 Uiso 1 1 calc R U . . .
C27 C -0.6719(12) 1.1346(8) -0.5116(9) 0.052(3) Uani 1 1 d . . . . .
H27 H -0.787742 1.128593 -0.553688 0.062 Uiso 1 1 calc R U . . .
C28 C 0.7119(13) 0.6664(8) 0.1988(9) 0.040(3) Uani 1 1 d . . . . .
C29 C 0.9728(12) 0.9305(7) 0.4913(8) 0.037(2) Uani 1 1 d . . . . .

loop_
_atom_site_aniso_label
_atom_site_aniso_U_11
_atom_site_aniso_U_22
_atom_site_aniso_U_33
_atom_site_aniso_U_23
_atom_site_aniso_U_13
_atom_site_aniso_U_12
CO1 0.0229(5) 0.0451(7) 0.0389(7) -0.0007(8) -0.0071(5) -0.0028(8)
N1 0.036(5) 0.040(5) 0.046(7) 0.006(4) -0.008(5) -0.014(4)
N2 0.027(4) 0.054(5) 0.028(5) 0.006(4) 0.000(3) -0.001(4)
N3 0.022(3) 0.059(7) 0.038(5) 0.005(4) -0.009(3) 0.003(4)
O1 0.036(4) 0.041(4) 0.040(5) 0.000(3) 0.003(4) 0.013(3)
O2 0.080(6) 0.075(6) 0.051(6) -0.031(5) -0.025(5) 0.035(5)
O3 0.025(3) 0.063(5) 0.068(6) -0.018(4) -0.009(3) 0.014(3)
O4 0.024(3) 0.077(6) 0.051(5) -0.024(5) -0.017(3) 0.017(4)
O5 0.028(3) 0.060(4) 0.049(4) -0.017(5) -0.014(3) 0.015(5)
C1 0.030(5) 0.038(5) 0.027(6) 0.003(4) 0.003(4) 0.001(4)
C2 0.030(5) 0.046(6) 0.026(6) -0.002(5) -0.002(4) 0.008(4)
C3 0.021(4) 0.043(6) 0.033(6) -0.001(5) -0.004(4) 0.000(4)
C4 0.035(4) 0.040(7) 0.039(6) -0.009(4) 0.000(4) 0.007(4)
C5 0.023(4) 0.046(6) 0.029(6) -0.003(4) -0.002(4) 0.007(4)
C6 0.020(4) 0.040(5) 0.031(6) 0.004(4) -0.009(4) 0.002(4)
C7 0.021(4) 0.062(8) 0.032(6) -0.001(6) -0.008(4) 0.011(5)
C8 0.020(4) 0.079(8) 0.042(6) 0.003(7) -0.003(4) 0.002(6)
C9 0.033(4) 0.063(6) 0.031(5) -0.001(7) -0.001(4) -0.001(7)
C10 0.021(4) 0.057(6) 0.033(6) 0.012(5) -0.007(4) -0.001(4)
C11 0.034(5) 0.096(8) 0.049(8) 0.030(6) -0.001(5) -0.020(6)
C12 0.036(5) 0.085(8) 0.037(7) 0.016(6) -0.011(5) -0.008(5)
C13 0.026(4) 0.044(6) 0.043(7) 0.004(5) -0.004(4) 0.001(4)
C14 0.022(4) 0.047(8) 0.049(7) 0.006(5) -0.004(4) -0.005(4)
C15 0.026(4) 0.049(7) 0.029(5) 0.001(4) -0.003(4) -0.007(4)
C16 0.028(5) 0.046(6) 0.044(7) 0.004(5) -0.009(5) 0.000(5)
C17 0.039(5) 0.055(6) 0.041(7) 0.012(5) -0.005(5) -0.004(5)
C18 0.032(6) 0.046(7) 0.047(8) 0.001(6) -0.012(5) -0.006(5)
C19 0.047(6) 0.059(7) 0.080(10) 0.030(7) -0.015(6) -0.019(6)
C20 0.073(8) 0.097(10) 0.114(13) 0.054(9) -0.015(9) -0.045(8)
C21 0.056(7) 0.070(9) 0.117(13) 0.038(9) -0.014(8) -0.033(6)
C22 0.036(6) 0.060(7) 0.079(9) 0.011(7) -0.011(6) -0.016(6)
C23 0.024(5) 0.046(6) 0.045(7) -0.006(5) -0.001(4) 0.002(5)
C24 0.026(5) 0.057(7) 0.057(8) 0.002(6) 0.000(5) 0.002(5)
C25 0.045(7) 0.059(7) 0.059(9) 0.017(6) 0.006(6) -0.011(6)
C26 0.044(7) 0.070(8) 0.064(10) 0.033(7) 0.007(6) 0.001(6)
C27 0.035(5) 0.067(7) 0.049(7) 0.021(6) 0.002(5) 0.009(5)
C28 0.034(6) 0.055(8) 0.024(6) 0.001(5) -0.006(5) -0.003(5)
C29 0.034(5) 0.045(6) 0.027(6) -0.007(5) -0.004(5) -0.002(5)

loop_
_atom_type_symbol
_atom_type_description
_atom_type_scat_dispersion_real
_atom_type_scat_dispersion_imag
_atom_type_scat_source
C C 0.0033 0.0016 'International Tables Vol C Tables 4.2.6.8 and 6.1.1.4'
H H 0.0000 0.0000 'International Tables Vol C Tables 4.2.6.8 and 6.1.1.4'
N N 0.0061 0.0033 'International Tables Vol C Tables 4.2.6.8 and 6.1.1.4'
O O 0.0106 0.0060 'International Tables Vol C Tables 4.2.6.8 and 6.1.1.4'
Co Co 0.3494 0.9721 'International Tables Vol C Tables 4.2.6.8 and 6.1.1.4'

loop_
_geom_angle_atom_site_label_1
_geom_angle_atom_site_label_2
_geom_angle_atom_site_label_3
_geom_angle
_geom_angle_site_symmetry_1
_geom_angle_site_symmetry_3
O1 CO1 N3 93.2(3) 2_756 1_756
O1 CO1 O4 91.1(3) 2_756 .
N3 CO1 O4 173.2(3) 1_756 .
O1 CO1 N2 93.7(3) 2_756 1_756
N3 CO1 N2 75.3(3) 1_756 1_756
O4 CO1 N2 109.7(3) . 1_756
O1 CO1 N1 102.4(2) 2_756 1_756
N3 CO1 N1 75.7(3) 1_756 1_756
O4 CO1 N1 98.2(3) . 1_756
N2 CO1 N1 147.5(3) 1_756 1_756
O1 CO1 O3 151.0(2) 2_756 .
N3 CO1 O3 115.6(3) 1_756 .
O4 CO1 O3 60.5(2) . .
N2 CO1 O3 90.8(3) 1_756 .
N1 CO1 O3 88.5(3) 1_756 .
O1 CO1 C29 121.3(3) 2_756 .
N3 CO1 C29 145.4(3) 1_756 .
O4 CO1 C29 30.3(3) . .
N2 CO1 C29 102.2(3) 1_756 .
N1 CO1 C29 93.3(3) 1_756 .
O3 CO1 C29 30.2(2) . .
C22 N1 C18 117.2(9) . .
C22 N1 CO1 127.0(7) . 1_354
C18 N1 CO1 115.7(7) . 1_354
C27 N2 C23 119.2(8) . .
C27 N2 CO1 124.4(6) . 1_354
C23 N2 CO1 115.0(6) . 1_354
C16 N3 C15 120.7(7) . .
C16 N3 CO1 119.5(6) . 1_354
C15 N3 CO1 119.2(6) . 1_354
C28 O1 CO1 126.1(7) . 2_746
C29 O3 CO1 87.1(5) . .
C29 O4 CO1 91.6(5) . .
C5 O5 C7 119.0(8) . .
C6 C1 C2 118.2(8) . .
C6 C1 C28 120.9(8) . .
C2 C1 C28 120.9(7) . .
C3 C2 C1 121.1(8) . .
C2 C3 C4 120.8(8) . .
C2 C3 C29 120.0(7) . .
C4 C3 C29 119.2(8) . .
C3 C4 C5 118.6(8) . .
O5 C5 C6 125.7(7) . .
O5 C5 C4 113.8(8) . .
C6 C5 C4 120.4(7) . .
C5 C6 C1 120.8(8) . .
C8 C7 C12 120.7(8) . .
C8 C7 O5 121.0(9) . .
C12 C7 O5 118.3(8) . .
C7 C8 C9 121.7(9) . .
C10 C9 C8 120.0(9) . .
C11 C10 C9 116.9(8) . .
C11 C10 C13 120.4(8) . .
C9 C10 C13 122.4(8) . .
C10 C11 C12 122.5(9) . .
C7 C12 C11 118.0(9) . .
C17 C13 C14 116.9(8) . .
C17 C13 C10 122.5(8) . .
C14 C13 C10 120.5(8) . .
C15 C14 C13 119.7(8) . .
N3 C15 C14 121.2(8) . .
N3 C15 C23 113.6(7) . .
C14 C15 C23 125.1(8) . .
N3 C16 C17 121.7(9) . .
N3 C16 C18 114.9(8) . .
C17 C16 C18 123.4(10) . .
C16 C17 C13 119.5(9) . .
C19 C18 N1 121.5(9) . .
C19 C18 C16 125.8(9) . .
N1 C18 C16 112.8(9) . .
C18 C19 C20 119.7(10) . .
C19 C20 C21 119.0(11) . .
C22 C21 C20 118.6(10) . .
N1 C22 C21 124.0(10) . .
N2 C23 C24 121.4(9) . .
N2 C23 C15 114.7(8) . .
C24 C23 C15 123.9(8) . .
C23 C24 C25 119.2(9) . .
C26 C25 C24 119.0(10) . .
C27 C26 C25 119.6(10) . .
N2 C27 C26 121.6(9) . .
O2 C28 O1 126.4(10) . .
O2 C28 C1 116.4(9) . .
O1 C28 C1 117.2(8) . .
O3 C29 O4 120.7(8) . .
O3 C29 C3 119.3(8) . .
O4 C29 C3 119.9(8) . .
O3 C29 CO1 62.7(5) . .
O4 C29 CO1 58.1(4) . .
C3 C29 CO1 175.4(7) . .

loop_
_geom_bond_atom_site_label_1
_geom_bond_atom_site_label_2
_geom_bond_distance
_geom_bond_site_symmetry_2
CO1 O1 2.023(7) 2_756
CO1 N3 2.077(7) 1_756
CO1 O4 2.101(5) .
CO1 N2 2.151(7) 1_756
CO1 N1 2.160(8) 1_756
CO1 O3 2.200(7) .
CO1 C29 2.473(9) .
N1 C22 1.335(11) .
N1 C18 1.380(12) .
N1 CO1 2.160(8) 1_354
N2 C27 1.334(11) .
N2 C23 1.347(10) .
N2 CO1 2.151(7) 1_354
N3 C16 1.319(11) .
N3 C15 1.325(10) .
N3 CO1 2.077(6) 1_354
O1 C28 1.253(11) .
O1 CO1 2.023(7) 2_746
O2 C28 1.218(11) .
O3 C29 1.246(10) .
O4 C29 1.250(10) .
O5 C5 1.372(9) .
O5 C7 1.405(8) .
C1 C6 1.389(10) .
C1 C2 1.409(11) .
C1 C28 1.513(12) .
C2 C3 1.360(11) .
C3 C4 1.389(10) .
C3 C29 1.506(11) .
C4 C5 1.405(10) .
C5 C6 1.376(11) .
C7 C8 1.315(12) .
C7 C12 1.380(12) .
C8 C9 1.400(10) .
C9 C10 1.386(11) .
C10 C11 1.376(13) .
C10 C13 1.486(11) .
C11 C12 1.397(12) .
C13 C17 1.392(11) .
C13 C14 1.409(11) .
C14 C15 1.383(10) .
C15 C23 1.491(12) .
C16 C17 1.390(11) .
C16 C18 1.510(13) .
C18 C19 1.364(14) .
C19 C20 1.372(13) .
C20 C21 1.391(15) .
C21 C22 1.350(14) .
C23 C24 1.374(12) .
C24 C25 1.376(13) .
C25 C26 1.370(12) .
C26 C27 1.370(13) .
